data_7026350
loop_
_publ_author_name
'Coles, Martyn P.'
'Hitchcock, Peter B.'
'Khvostov, Alexei V.'
'Lappert, Michael F.'
'Li, Zhengning'
'Protchenko, Andrey V.'

_publ_section_title
;
 Crystalline amidocerium(IV) oxides and a side-on bridging dioxygen
 complex.
;
_journal_issue 29
_journal_name_full 'Dalton transactions (Cambridge, England : 2003)'
_journal_page_first 6780
_journal_page_last 6788
_journal_paper_doi 10.1039/c0dt00349b
_journal_volume 39
_journal_year 2010
_chemical_compound_source 'synthesis as described'
_chemical_formula_moiety 'C72 H60 Ce2 N6, 2.5(C6 H6)'
_chemical_formula_sum 'C87 H75 Ce2 N6'
_chemical_formula_weight 1484.83
_chemical_name_systematic
;
?
;
_space_group_IT_number 15
_symmetry_cell_setting monoclinic
_symmetry_Int_Tables_number 15
_symmetry_space_group_name_Hall '-C 2yc'
_symmetry_space_group_name_H-M 'C 1 2/c 1'
_atom_sites_solution_hydrogens geom
_atom_sites_solution_primary direct
_atom_sites_solution_secondary difmap
_audit_conform_dict_location ftp://ftp.iucr.org/pub/cif_core.dic
_audit_conform_dict_name cif_core.dic
_audit_conform_dict_version 2.2
_audit_creation_date 2004-10-15T14:10:44-00:00
_audit_creation_method 'WinGX routine CIF_UPDATE'
_cell_angle_alpha 90
_cell_angle_beta 98.467(1)
_cell_angle_gamma 90
_cell_formula_units_Z 8
_cell_length_a 14.8388(3)
_cell_length_b 21.3584(4)
_cell_length_c 44.6247(9)
_cell_measurement_reflns_used 124379
_cell_measurement_temperature 173(2)
_cell_measurement_theta_max 23.257
_cell_measurement_theta_min 3.705
_cell_measurement_wavelength 0.71073
_cell_volume 13988.9(5)
_computing_cell_refinement 'HKL Scalepack (Otwinowski & Minor 1997)'
_computing_data_collection 'Collect (Nonius BV, 1997-2000)'
_computing_data_reduction 'HKL Denzo and Scalepack (Otwinowski & Minor 1997)'
_computing_molecular_graphics 'Ortep-3 for Windows (Farrugia, 1997)'
_computing_publication_material 'WinGX publication routines (Farrugia, 1999)'
_computing_structure_refinement 'SHELXL-97 (Sheldrick, 1997)'
_computing_structure_solution 'SHELXS-97 (Sheldrick, 1997)'
_diffrn_ambient_temperature 173(2)
_diffrn_detector 'CCD plate'
_diffrn_measured_fraction_theta_full 0.989
_diffrn_measured_fraction_theta_max 0.989
_diffrn_measurement_device '95mm CCD camera on \k-goniostat'
_diffrn_measurement_device_type KappaCCD
_diffrn_measurement_method 'CCD rotation images, thick slices'
_diffrn_orient_matrix_type 'by Nonius Collect from scalepack cell'
_diffrn_orient_matrix_UB_11 0.18462E-2
_diffrn_orient_matrix_UB_12 -0.384045E-1
_diffrn_orient_matrix_UB_13 -0.127131E-1
_diffrn_orient_matrix_UB_21 -0.350862E-1
_diffrn_orient_matrix_UB_22 -0.234727E-1
_diffrn_orient_matrix_UB_23 0.138636E-1
_diffrn_orient_matrix_UB_31 -0.583758E-1
_diffrn_orient_matrix_UB_32 0.128935E-1
_diffrn_orient_matrix_UB_33 -0.126284E-1
_diffrn_radiation_monochromator graphite
_diffrn_radiation_probe x-ray
_diffrn_radiation_type MoK\a
_diffrn_radiation_wavelength 0.71073
_diffrn_reflns_av_R_equivalents 0.0507
_diffrn_reflns_av_unetI/netI 0.0269
_diffrn_reflns_limit_h_max 16
_diffrn_reflns_limit_h_min -16
_diffrn_reflns_limit_k_max 23
_diffrn_reflns_limit_k_min -23
_diffrn_reflns_limit_l_max 49
_diffrn_reflns_limit_l_min -46
_diffrn_reflns_number 71708
_diffrn_reflns_theta_full 23.28
_diffrn_reflns_theta_max 23.28
_diffrn_reflns_theta_min 3.75
_diffrn_source 'Enraf Nonius FR590'
_exptl_absorpt_coefficient_mu 1.336
_exptl_absorpt_correction_T_max 0.8154
_exptl_absorpt_correction_T_min 0.7551
_exptl_absorpt_correction_type multi-scan
_exptl_absorpt_process_details
;
[c.f. r.h. blessing, acta cryst. (1995), a51, 33-38]
;
_exptl_crystal_colour colourless
_exptl_crystal_density_diffrn 1.42
_exptl_crystal_density_method 'not measured'
_exptl_crystal_description prism
_exptl_crystal_F_000 6040
_exptl_crystal_size_max 0.25
_exptl_crystal_size_mid 0.2
_exptl_crystal_size_min 0.1
_refine_diff_density_max 0.324
_refine_diff_density_min -0.404
_refine_diff_density_rms 0.073
_refine_ls_extinction_method none
_refine_ls_goodness_of_fit_ref 1.047
_refine_ls_hydrogen_treatment constr
_refine_ls_matrix_type full
_refine_ls_number_parameters 857
_refine_ls_number_reflns 9989
_refine_ls_number_restraints 0
_refine_ls_restrained_S_all 1.047
_refine_ls_R_factor_all 0.0324
_refine_ls_R_factor_gt 0.0246
_refine_ls_shift/su_max 0.002
_refine_ls_shift/su_mean 0
_refine_ls_structure_factor_coef Fsqd
_refine_ls_weighting_details 'calc w=1/[\s^2^(Fo^2^)+(0.0162P)^2^+26.1771P] where P=(Fo^2^+2Fc^2^)/3'
_refine_ls_weighting_scheme calc
_refine_ls_wR_factor_gt 0.0491
_refine_ls_wR_factor_ref 0.0513
_reflns_number_gt 8860
_reflns_number_total 9989
_reflns_threshold_expression >2sigma(I)
_cod_data_source_file c0dt00349b.txt
_cod_data_source_block (10)-oct1404
_cod_original_sg_symbol_H-M C2/c
_cod_database_code 7026350

loop_
_symmetry_equiv_pos_as_xyz
'x, y, z'
'-x, y, -z+1/2'
'x+1/2, y+1/2, z'
'-x+1/2, y+1/2, -z+1/2'
'-x, -y, -z'
'x, -y, z-1/2'
'-x+1/2, -y+1/2, -z'
'x+1/2, -y+1/2, z-1/2'

loop_
_atom_site_label
_atom_site_type_symbol
_atom_site_fract_x
_atom_site_fract_y
_atom_site_fract_z
_atom_site_U_iso_or_equiv
_atom_site_adp_type
_atom_site_occupancy
_atom_site_symmetry_multiplicity
_atom_site_calc_flag
_atom_site_refinement_flags
Ce1 Ce 0.188077(10) 0.398023(7) 0.157571(4) 0.02444(5) Uani 1 1 d .
Ce2 Ce -0.052339(10) 0.442554(7) 0.107435(4) 0.02574(5) Uani 1 1 d .
N1 N 0.34161(15) 0.39734(10) 0.14942(5) 0.0302(6) Uani 1 1 d .
N2 N 0.18653(15) 0.35288(10) 0.20561(5) 0.0306(6) Uani 1 1 d .
N3 N -0.09448(15) 0.53873(10) 0.08504(5) 0.0296(6) Uani 1 1 d .
N4 N -0.18499(15) 0.38084(10) 0.10748(5) 0.0275(5) Uani 1 1 d .
N5 N 0.08893(14) 0.37371(10) 0.10821(5) 0.0261(5) Uani 1 1 d .
N6 N 0.05422(14) 0.47611(10) 0.15505(5) 0.0250(5) Uani 1 1 d .
C1 C 0.41838(18) 0.43692(13) 0.15475(6) 0.0296(7) Uani 1 1 d .
C2 C 0.50191(19) 0.42213(14) 0.14545(7) 0.0379(8) Uani 1 1 d .
H2 H 0.5093 0.3829 0.1361 0.046 Uiso 1 1 calc R
C3 C 0.5736(2) 0.46377(16) 0.14966(8) 0.0490(9) Uani 1 1 d .
H3 H 0.6298 0.4529 0.1432 0.059 Uiso 1 1 calc R
C4 C 0.5649(2) 0.52106(16) 0.16315(8) 0.0503(9) Uani 1 1 d .
H4 H 0.6143 0.5498 0.1659 0.06 Uiso 1 1 calc R
C5 C 0.4831(2) 0.53607(14) 0.17264(7) 0.0412(8) Uani 1 1 d .
H5 H 0.4764 0.5753 0.1821 0.049 Uiso 1 1 calc R
C6 C 0.41081(19) 0.49469(13) 0.16852(6) 0.0325(7) Uani 1 1 d .
H6 H 0.3551 0.5059 0.1752 0.039 Uiso 1 1 calc R
C7 C 0.35436(18) 0.33232(13) 0.14849(7) 0.0305(7) Uani 1 1 d .
C8 C 0.4181(2) 0.29960(14) 0.16928(8) 0.0439(8) Uani 1 1 d .
H8 H 0.4588 0.3222 0.1838 0.053 Uiso 1 1 calc R
C9 C 0.4220(2) 0.23533(16) 0.16883(9) 0.0526(9) Uani 1 1 d .
H9 H 0.4661 0.2141 0.1828 0.063 Uiso 1 1 calc R
C10 C 0.3623(2) 0.20110(15) 0.14820(9) 0.0533(10) Uani 1 1 d .
H10 H 0.3654 0.1567 0.1481 0.064 Uiso 1 1 calc R
C11 C 0.2992(2) 0.23135(15) 0.12805(8) 0.0491(9) Uani 1 1 d .
H11 H 0.2576 0.208 0.1141 0.059 Uiso 1 1 calc R
C12 C 0.2956(2) 0.29662(14) 0.12786(7) 0.0375(7) Uani 1 1 d .
H12 H 0.2523 0.3172 0.1134 0.045 Uiso 1 1 calc R
C13 C 0.24468(18) 0.39364(13) 0.22365(6) 0.0281(6) Uani 1 1 d .
C14 C 0.3214(2) 0.37518(14) 0.24424(7) 0.0369(7) Uani 1 1 d .
H14 H 0.3317 0.332 0.2484 0.044 Uiso 1 1 calc R
C15 C 0.3813(2) 0.41865(16) 0.25833(7) 0.0424(8) Uani 1 1 d .
H15 H 0.4314 0.405 0.2726 0.051 Uiso 1 1 calc R
C16 C 0.3704(2) 0.48204(15) 0.25216(7) 0.0395(8) Uani 1 1 d .
H16 H 0.4138 0.5115 0.2614 0.047 Uiso 1 1 calc R
C17 C 0.29616(19) 0.50151(14) 0.23251(6) 0.0336(7) Uani 1 1 d .
H17 H 0.288 0.5448 0.228 0.04 Uiso 1 1 calc R
C18 C 0.23253(18) 0.45825(12) 0.21907(6) 0.0273(6) Uani 1 1 d .
H18 H 0.1795 0.4729 0.2065 0.033 Uiso 1 1 calc R
C19 C 0.17401(19) 0.29153(13) 0.21622(7) 0.0330(7) Uani 1 1 d .
C20 C 0.1863(2) 0.24035(15) 0.19836(8) 0.0498(9) Uani 1 1 d .
H20 H 0.2077 0.2463 0.1795 0.06 Uiso 1 1 calc R
C21 C 0.1678(3) 0.18052(17) 0.20756(11) 0.0715(13) Uani 1 1 d .
H21 H 0.1753 0.146 0.1947 0.086 Uiso 1 1 calc R
C22 C 0.1391(3) 0.17028(18) 0.23471(12) 0.0794(14) Uani 1 1 d .
H22 H 0.1276 0.129 0.2411 0.095 Uiso 1 1 calc R
C23 C 0.1273(4) 0.2203(2) 0.25265(11) 0.0907(15) Uani 1 1 d .
H23 H 0.1068 0.2139 0.2716 0.109 Uiso 1 1 calc R
C24 C 0.1448(3) 0.28037(16) 0.24355(8) 0.0635(11) Uani 1 1 d .
H24 H 0.1365 0.3146 0.2564 0.076 Uiso 1 1 calc R
C25 C -0.02061(18) 0.57332(13) 0.07659(6) 0.0282(7) Uani 1 1 d .
C26 C -0.0003(2) 0.63414(14) 0.08695(7) 0.0373(7) Uani 1 1 d .
H26 H -0.0383 0.6541 0.0994 0.045 Uiso 1 1 calc R
C27 C 0.0741(2) 0.66549(15) 0.07926(8) 0.0474(9) Uani 1 1 d .
H27 H 0.0859 0.7073 0.086 0.057 Uiso 1 1 calc R
C28 C 0.1315(2) 0.63687(17) 0.06189(8) 0.0505(9) Uani 1 1 d .
H28 H 0.1829 0.6588 0.0568 0.061 Uiso 1 1 calc R
C29 C 0.1145(2) 0.57717(17) 0.05202(8) 0.0466(9) Uani 1 1 d .
H29 H 0.1551 0.557 0.0405 0.056 Uiso 1 1 calc R
C30 C 0.0376(2) 0.54546(14) 0.05870(7) 0.0348(7) Uani 1 1 d .
H30 H 0.0249 0.5045 0.051 0.042 Uiso 1 1 calc R
C31 C -0.18166(19) 0.56491(13) 0.07804(6) 0.0304(7) Uani 1 1 d .
C32 C -0.2039(2) 0.61087(14) 0.05601(7) 0.0357(7) Uani 1 1 d .
H32 H -0.157 0.6297 0.0467 0.043 Uiso 1 1 calc R
C33 C -0.2932(2) 0.62956(17) 0.04745(8) 0.0499(9) Uani 1 1 d .
H33 H -0.3067 0.6605 0.0321 0.06 Uiso 1 1 calc R
C34 C -0.3629(2) 0.60405(18) 0.06078(8) 0.0545(10) Uani 1 1 d .
H34 H -0.4242 0.6162 0.0544 0.065 Uiso 1 1 calc R
C35 C -0.3419(2) 0.56061(17) 0.08351(8) 0.0512(9) Uani 1 1 d .
H35 H -0.3891 0.5437 0.0933 0.061 Uiso 1 1 calc R
C36 C -0.2532(2) 0.54138(14) 0.09215(8) 0.0419(8) Uani 1 1 d .
H36 H -0.2401 0.5116 0.108 0.05 Uiso 1 1 calc R
C37 C -0.23087(17) 0.35026(12) 0.12864(6) 0.0269(6) Uani 1 1 d .
C38 C -0.30151(19) 0.30740(14) 0.12132(7) 0.0367(7) Uani 1 1 d .
H38 H -0.3186 0.2952 0.1008 0.044 Uiso 1 1 calc R
C39 C -0.3471(2) 0.28239(15) 0.14333(8) 0.0438(8) Uani 1 1 d .
H39 H -0.3944 0.2528 0.1377 0.053 Uiso 1 1 calc R
C40 C -0.3255(2) 0.29955(14) 0.17318(8) 0.0422(8) Uani 1 1 d .
H40 H -0.3575 0.2825 0.1882 0.051 Uiso 1 1 calc R
C41 C -0.2561(2) 0.34210(15) 0.18072(7) 0.0433(8) Uani 1 1 d .
H41 H -0.24 0.3546 0.2012 0.052 Uiso 1 1 calc R
C42 C -0.20983(19) 0.36667(14) 0.15888(7) 0.0364(7) Uani 1 1 d .
H42 H -0.162 0.3958 0.1647 0.044 Uiso 1 1 calc R
C43 C -0.18933(17) 0.35612(13) 0.07814(6) 0.0294(7) Uani 1 1 d .
C44 C -0.17549(19) 0.29241(14) 0.07206(7) 0.0355(7) Uani 1 1 d .
H44 H -0.1698 0.2628 0.0881 0.043 Uiso 1 1 calc R
C45 C -0.1702(2) 0.27298(15) 0.04299(8) 0.0447(8) Uani 1 1 d .
H45 H -0.1619 0.2297 0.0392 0.054 Uiso 1 1 calc R
C46 C -0.1767(2) 0.31493(17) 0.01912(8) 0.0475(9) Uani 1 1 d .
H46 H -0.1725 0.3008 -0.0008 0.057 Uiso 1 1 calc R
C47 C -0.1893(2) 0.37749(16) 0.02474(7) 0.0431(8) Uani 1 1 d .
H47 H -0.193 0.4068 0.0086 0.052 Uiso 1 1 calc R
C48 C -0.19675(19) 0.39806(14) 0.05385(7) 0.0343(7) Uani 1 1 d .
H48 H -0.207 0.4412 0.0573 0.041 Uiso 1 1 calc R
C49 C 0.10566(19) 0.38199(13) 0.07788(6) 0.0290(7) Uani 1 1 d .
C50 C 0.1865(2) 0.41083(13) 0.07233(7) 0.0354(7) Uani 1 1 d .
H50 H 0.2331 0.4199 0.0887 0.042 Uiso 1 1 calc R
C51 C 0.1985(2) 0.42611(16) 0.04303(7) 0.0461(8) Uani 1 1 d .
H51 H 0.2538 0.4452 0.0395 0.055 Uiso 1 1 calc R
C52 C 0.1313(3) 0.41392(17) 0.01897(8) 0.0537(9) Uani 1 1 d .
H52 H 0.1396 0.4255 -0.001 0.064 Uiso 1 1 calc R
C53 C 0.0521(2) 0.38495(16) 0.02399(7) 0.0472(9) Uani 1 1 d .
H53 H 0.0059 0.3761 0.0074 0.057 Uiso 1 1 calc R
C54 C 0.0395(2) 0.36850(14) 0.05326(7) 0.0355(7) Uani 1 1 d .
H54 H -0.015 0.3478 0.0565 0.043 Uiso 1 1 calc R
C55 C 0.05394(17) 0.31572(12) 0.11696(6) 0.0275(7) Uani 1 1 d .
C56 C 0.0623(2) 0.25861(13) 0.10206(7) 0.0374(7) Uani 1 1 d .
H56 H 0.0905 0.2573 0.0843 0.045 Uiso 1 1 calc R
C57 C 0.0295(2) 0.20436(14) 0.11324(8) 0.0475(9) Uani 1 1 d .
H57 H 0.0364 0.1658 0.1032 0.057 Uiso 1 1 calc R
C58 C -0.0131(2) 0.20469(15) 0.13873(9) 0.0506(9) Uani 1 1 d .
H58 H -0.0368 0.1669 0.1457 0.061 Uiso 1 1 calc R
C59 C -0.0212(2) 0.25968(14) 0.15390(8) 0.0423(8) Uani 1 1 d .
H59 H -0.0495 0.2602 0.1717 0.051 Uiso 1 1 calc R
C60 C 0.01254(18) 0.31500(13) 0.14307(7) 0.0317(7) Uani 1 1 d .
H60 H 0.0072 0.353 0.1537 0.038 Uiso 1 1 calc R
C61 C 0.11071(17) 0.52925(12) 0.15373(6) 0.0242(6) Uani 1 1 d .
C62 C 0.11758(19) 0.57840(12) 0.17480(7) 0.0305(7) Uani 1 1 d .
H62 H 0.079 0.5789 0.19 0.037 Uiso 1 1 calc R
C63 C 0.1797(2) 0.62594(14) 0.17367(7) 0.0399(8) Uani 1 1 d .
H63 H 0.1832 0.659 0.188 0.048 Uiso 1 1 calc R
C64 C 0.2373(2) 0.62630(15) 0.15185(8) 0.0450(8) Uani 1 1 d .
H64 H 0.2802 0.6591 0.1513 0.054 Uiso 1 1 calc R
C65 C 0.2315(2) 0.57851(15) 0.13107(8) 0.0404(8) Uani 1 1 d .
H65 H 0.2709 0.5783 0.1161 0.048 Uiso 1 1 calc R
C66 C 0.16850(18) 0.53032(13) 0.13172(6) 0.0300(7) Uani 1 1 d .
H66 H 0.1648 0.4979 0.117 0.036 Uiso 1 1 calc R
C67 C -0.01660(17) 0.48269(12) 0.17336(6) 0.0260(6) Uani 1 1 d .
C68 C -0.01917(19) 0.44714(13) 0.19938(6) 0.0312(7) Uani 1 1 d .
H68 H 0.0289 0.4187 0.206 0.037 Uiso 1 1 calc R
C69 C -0.0914(2) 0.45304(14) 0.21556(7) 0.0377(8) Uani 1 1 d .
H69 H -0.092 0.4291 0.2335 0.045 Uiso 1 1 calc R
C70 C -0.1623(2) 0.49334(16) 0.20597(8) 0.0454(8) Uani 1 1 d .
H70 H -0.2118 0.4968 0.2172 0.054 Uiso 1 1 calc R
C71 C -0.1616(2) 0.52856(15) 0.18024(8) 0.0441(8) Uani 1 1 d .
H71 H -0.2107 0.5562 0.1736 0.053 Uiso 1 1 calc R
C72 C -0.08916(19) 0.52383(13) 0.16393(7) 0.0355(7) Uani 1 1 d .
H72 H -0.0886 0.5486 0.1463 0.043 Uiso 1 1 calc R
C1S C -0.0632(4) 0.8121(2) 0.06396(11) 0.0774(13) Uani 1 1 d .
H1S H -0.0777 0.8256 0.083 0.093 Uiso 1 1 calc R
C2S C -0.1228(3) 0.77692(19) 0.04567(12) 0.0763(13) Uani 1 1 d .
H2S H -0.1788 0.7652 0.052 0.092 Uiso 1 1 calc R
C3S C -0.1039(3) 0.75776(19) 0.01807(11) 0.0747(12) Uani 1 1 d .
H3S H -0.1466 0.7332 0.0051 0.09 Uiso 1 1 calc R
C4S C -0.0227(4) 0.7744(2) 0.00922(11) 0.0837(14) Uani 1 1 d .
H4S H -0.0087 0.7614 -0.0099 0.1 Uiso 1 1 calc R
C5S C 0.0386(3) 0.8099(2) 0.02809(14) 0.0821(15) Uani 1 1 d .
H5S H 0.0952 0.8214 0.0221 0.099 Uiso 1 1 calc R
C6S C 0.0176(3) 0.82860(19) 0.05543(12) 0.0762(13) Uani 1 1 d .
H6S H 0.0597 0.8532 0.0686 0.091 Uiso 1 1 calc R
C7S C -0.4279(2) 0.51750(18) -0.03501(9) 0.0550(9) Uani 1 1 d .
H7S H -0.4446 0.5539 -0.0249 0.066 Uiso 1 1 calc R
C8S C -0.3946(2) 0.46593(18) -0.01867(8) 0.0522(9) Uani 1 1 d .
H8S H -0.3878 0.4665 0.0028 0.063 Uiso 1 1 calc R
C9S C -0.3711(2) 0.41334(17) -0.03363(8) 0.0500(9) Uani 1 1 d .
H9S H -0.3484 0.3774 -0.0224 0.06 Uiso 1 1 calc R
C10S C -0.3802(2) 0.41265(16) -0.06472(8) 0.0476(9) Uani 1 1 d .
H10S H -0.3636 0.3763 -0.0749 0.057 Uiso 1 1 calc R
C11S C -0.4132(2) 0.46413(17) -0.08113(8) 0.0479(9) Uani 1 1 d .
H11S H -0.4195 0.4637 -0.1026 0.057 Uiso 1 1 calc R
C12S C -0.4370(2) 0.51616(17) -0.06616(9) 0.0535(9) Uani 1 1 d .
H12S H -0.4602 0.5519 -0.0774 0.064 Uiso 1 1 calc R
C13S C 0.5 0.2331(2) 0.25 0.083(2) Uani 1 2 d S
H13S H 0.5 0.2776 0.25 0.1 Uiso 1 2 calc SR
C14S C 0.5813(3) 0.20096(17) 0.25223(9) 0.0654(11) Uani 1 1 d .
H14S H 0.6372 0.2232 0.2536 0.078 Uiso 1 1 calc R
C15S C 0.5811(2) 0.13754(16) 0.25248(8) 0.0521(9) Uani 1 1 d .
H15S H 0.637 0.1151 0.2544 0.063 Uiso 1 1 calc R
C16S C 0.5 0.1057(2) 0.25 0.0580(14) Uani 1 2 d S
H16S H 0.5 0.0612 0.25 0.07 Uiso 1 2 calc SR

loop_
_atom_site_aniso_label
_atom_site_aniso_U_11
_atom_site_aniso_U_22
_atom_site_aniso_U_33
_atom_site_aniso_U_23
_atom_site_aniso_U_13
_atom_site_aniso_U_12
Ce1 0.02103(9) 0.02523(9) 0.02672(9) -0.00175(7) 0.00238(7) 0.00110(7)
Ce2 0.02048(9) 0.02603(9) 0.03033(10) 0.00322(7) 0.00242(7) -0.00214(7)
N1 0.0261(13) 0.0268(13) 0.0377(15) -0.0002(11) 0.0050(11) 0.0026(10)
N2 0.0338(14) 0.0256(13) 0.0310(14) -0.0011(10) 0.0002(11) -0.0030(11)
N3 0.0237(13) 0.0298(13) 0.0365(14) 0.0069(11) 0.0080(11) 0.0010(10)
N4 0.0259(13) 0.0303(13) 0.0257(13) 0.0008(10) 0.0024(10) -0.0042(10)
N5 0.0264(13) 0.0265(13) 0.0260(13) -0.0046(10) 0.0059(10) -0.0018(10)
N6 0.0225(12) 0.0239(12) 0.0296(13) -0.0035(10) 0.0071(10) -0.0010(10)
C1 0.0257(16) 0.0320(17) 0.0307(17) 0.0073(13) 0.0026(13) 0.0035(13)
C2 0.0313(17) 0.0355(17) 0.048(2) 0.0080(15) 0.0107(15) 0.0062(14)
C3 0.0241(17) 0.054(2) 0.069(2) 0.0152(19) 0.0083(16) 0.0017(16)
C4 0.0324(19) 0.050(2) 0.066(2) 0.0142(18) -0.0026(17) -0.0136(16)
C5 0.047(2) 0.0313(17) 0.042(2) 0.0049(14) -0.0032(16) -0.0049(15)
C6 0.0295(16) 0.0365(18) 0.0320(17) 0.0038(13) 0.0059(13) -0.0009(13)
C7 0.0245(15) 0.0314(17) 0.0379(18) 0.0028(13) 0.0128(14) 0.0048(13)
C8 0.0332(18) 0.039(2) 0.060(2) 0.0092(16) 0.0077(16) 0.0042(15)
C9 0.043(2) 0.042(2) 0.076(3) 0.0181(19) 0.0167(19) 0.0138(17)
C10 0.055(2) 0.0247(18) 0.087(3) 0.0014(18) 0.033(2) 0.0091(17)
C11 0.046(2) 0.037(2) 0.069(3) -0.0175(17) 0.0209(19) -0.0006(16)
C12 0.0332(17) 0.0337(18) 0.047(2) -0.0058(15) 0.0106(15) 0.0065(14)
C13 0.0274(15) 0.0334(17) 0.0247(16) 0.0007(13) 0.0072(13) -0.0004(13)
C14 0.0372(18) 0.0367(17) 0.0355(18) 0.0024(14) 0.0011(15) 0.0049(14)
C15 0.0287(17) 0.057(2) 0.0381(19) -0.0025(16) -0.0049(14) 0.0045(15)
C16 0.0307(17) 0.048(2) 0.0403(19) -0.0090(15) 0.0074(15) -0.0106(15)
C17 0.0366(17) 0.0328(17) 0.0328(17) -0.0055(13) 0.0102(14) -0.0044(14)
C18 0.0268(15) 0.0325(17) 0.0223(15) -0.0005(12) 0.0028(12) 0.0022(12)
C19 0.0329(16) 0.0269(16) 0.0371(18) 0.0025(14) -0.0013(14) 0.0001(13)
C20 0.053(2) 0.039(2) 0.056(2) -0.0042(17) 0.0029(18) 0.0107(16)
C21 0.080(3) 0.030(2) 0.096(4) -0.009(2) -0.017(3) 0.0053(19)
C22 0.087(3) 0.033(2) 0.109(4) 0.028(3) -0.018(3) -0.013(2)
C23 0.139(4) 0.056(3) 0.082(3) 0.026(3) 0.032(3) -0.020(3)
C24 0.103(3) 0.039(2) 0.052(2) 0.0052(17) 0.023(2) -0.009(2)
C25 0.0270(15) 0.0316(16) 0.0255(16) 0.0075(12) 0.0021(13) 0.0016(13)
C26 0.0350(18) 0.0401(19) 0.0369(18) -0.0002(14) 0.0063(14) -0.0014(14)
C27 0.043(2) 0.0384(19) 0.057(2) 0.0077(16) -0.0036(18) -0.0126(16)
C28 0.0315(18) 0.060(2) 0.060(2) 0.0242(19) 0.0053(17) -0.0082(17)
C29 0.0399(19) 0.059(2) 0.045(2) 0.0146(17) 0.0197(16) 0.0067(17)
C30 0.0404(18) 0.0343(17) 0.0308(17) 0.0056(13) 0.0087(14) 0.0009(14)
C31 0.0301(16) 0.0273(16) 0.0344(17) -0.0017(13) 0.0071(13) 0.0010(13)
C32 0.0339(17) 0.0398(18) 0.0337(18) 0.0041(14) 0.0057(14) 0.0010(14)
C33 0.040(2) 0.061(2) 0.047(2) 0.0143(17) -0.0005(17) 0.0116(17)
C34 0.0269(18) 0.077(3) 0.058(2) -0.001(2) 0.0019(17) 0.0075(18)
C35 0.0291(18) 0.063(2) 0.064(2) 0.003(2) 0.0174(17) -0.0008(17)
C36 0.0372(19) 0.0402(19) 0.051(2) 0.0071(15) 0.0152(16) 0.0020(15)
C37 0.0212(14) 0.0261(15) 0.0336(17) 0.0027(13) 0.0044(13) 0.0015(12)
C38 0.0344(17) 0.0391(18) 0.0374(19) -0.0026(14) 0.0080(15) -0.0094(14)
C39 0.0391(18) 0.0384(19) 0.056(2) -0.0038(16) 0.0147(17) -0.0147(15)
C40 0.0433(19) 0.0422(19) 0.046(2) 0.0089(16) 0.0217(16) -0.0032(16)
C41 0.0410(19) 0.058(2) 0.0323(19) 0.0016(16) 0.0101(15) -0.0045(17)
C42 0.0270(16) 0.0470(19) 0.0356(19) -0.0027(15) 0.0057(14) -0.0104(14)
C43 0.0200(14) 0.0344(17) 0.0333(18) -0.0010(13) 0.0024(13) -0.0064(12)
C44 0.0339(17) 0.0362(18) 0.0362(18) -0.0028(14) 0.0047(14) -0.0054(14)
C45 0.044(2) 0.043(2) 0.047(2) -0.0117(17) 0.0078(16) -0.0092(16)
C46 0.042(2) 0.065(2) 0.035(2) -0.0141(17) 0.0034(16) -0.0119(17)
C47 0.0354(18) 0.061(2) 0.0306(19) 0.0069(16) -0.0038(14) -0.0095(16)
C48 0.0306(16) 0.0365(17) 0.0342(18) 0.0025(14) -0.0002(14) -0.0058(13)
C49 0.0288(16) 0.0292(16) 0.0290(17) -0.0059(12) 0.0047(13) 0.0013(12)
C50 0.0319(17) 0.0392(18) 0.0359(19) -0.0074(14) 0.0080(14) -0.0007(14)
C51 0.042(2) 0.058(2) 0.043(2) -0.0053(16) 0.0218(17) -0.0053(16)
C52 0.065(3) 0.068(2) 0.031(2) -0.0070(17) 0.0196(18) -0.006(2)
C53 0.052(2) 0.058(2) 0.032(2) -0.0089(16) 0.0064(16) -0.0046(18)
C54 0.0317(17) 0.0404(18) 0.0350(19) -0.0075(14) 0.0078(14) -0.0040(14)
C55 0.0206(14) 0.0256(16) 0.0349(17) -0.0032(12) -0.0001(13) 0.0004(12)
C56 0.0317(17) 0.0364(18) 0.0436(19) -0.0060(15) 0.0042(14) 0.0009(14)
C57 0.0416(19) 0.0268(18) 0.072(3) -0.0074(17) 0.0011(18) -0.0015(15)
C58 0.044(2) 0.033(2) 0.073(3) 0.0134(18) 0.0021(19) -0.0059(15)
C59 0.0400(19) 0.039(2) 0.048(2) 0.0144(16) 0.0081(16) -0.0036(15)
C60 0.0277(16) 0.0314(17) 0.0351(18) 0.0012(13) 0.0015(14) 0.0007(13)
C61 0.0220(14) 0.0249(15) 0.0256(15) 0.0059(12) 0.0030(12) 0.0030(12)
C62 0.0320(16) 0.0270(16) 0.0332(17) 0.0000(13) 0.0068(13) -0.0005(13)
C63 0.0423(19) 0.0278(17) 0.048(2) -0.0008(14) 0.0009(16) -0.0042(14)
C64 0.0340(18) 0.0321(18) 0.069(2) 0.0106(17) 0.0065(17) -0.0061(14)
C65 0.0290(17) 0.045(2) 0.050(2) 0.0192(16) 0.0141(15) 0.0058(15)
C66 0.0250(15) 0.0340(16) 0.0320(17) 0.0035(13) 0.0071(13) 0.0064(13)
C67 0.0228(15) 0.0253(15) 0.0310(17) -0.0064(12) 0.0078(13) -0.0051(12)
C68 0.0259(16) 0.0355(17) 0.0318(17) -0.0021(13) 0.0028(13) -0.0071(13)
C69 0.0389(19) 0.0469(19) 0.0279(17) -0.0041(14) 0.0069(15) -0.0162(15)
C70 0.0356(19) 0.059(2) 0.046(2) -0.0112(17) 0.0222(16) -0.0078(17)
C71 0.0313(18) 0.048(2) 0.057(2) -0.0021(17) 0.0180(16) 0.0083(15)
C72 0.0342(17) 0.0338(17) 0.0405(19) 0.0014(14) 0.0123(15) 0.0023(14)
C1S 0.104(4) 0.056(3) 0.079(3) 0.002(2) 0.036(3) 0.005(3)
C2S 0.077(3) 0.053(3) 0.106(4) 0.006(3) 0.039(3) 0.004(2)
C3S 0.079(3) 0.055(3) 0.085(3) 0.007(2) -0.007(3) 0.012(2)
C4S 0.116(4) 0.075(3) 0.067(3) 0.017(3) 0.034(3) 0.030(3)
C5S 0.068(3) 0.062(3) 0.125(5) 0.031(3) 0.045(3) 0.016(2)
C6S 0.072(3) 0.054(3) 0.099(4) 0.010(2) 0.000(3) 0.010(2)
C7S 0.049(2) 0.055(2) 0.063(3) -0.006(2) 0.0160(19) 0.0017(18)
C8S 0.045(2) 0.070(3) 0.042(2) 0.0018(19) 0.0110(17) -0.0069(19)
C9S 0.040(2) 0.052(2) 0.057(3) 0.0112(18) 0.0047(17) -0.0004(16)
C10S 0.0332(18) 0.053(2) 0.056(2) -0.0033(18) 0.0064(17) 0.0029(16)
C11S 0.0318(18) 0.065(2) 0.046(2) 0.0038(18) 0.0059(16) -0.0009(17)
C12S 0.047(2) 0.052(2) 0.062(3) 0.0112(19) 0.0087(19) 0.0055(18)
C13S 0.088(5) 0.029(3) 0.118(5) 0 -0.036(4) 0
C14S 0.069(3) 0.046(2) 0.073(3) 0.0049(19) -0.018(2) -0.013(2)
C15S 0.056(2) 0.047(2) 0.053(2) -0.0032(17) 0.0083(18) 0.0023(18)
C16S 0.069(4) 0.032(3) 0.076(4) 0 0.020(3) 0

loop_
_atom_type_symbol
_atom_type_description
_atom_type_scat_dispersion_real
_atom_type_scat_dispersion_imag
_atom_type_scat_source
C C 0.0033 0.0016 'International Tables Vol C Tables 4.2.6.8 and 6.1.1.4'
H H 0 0 'International Tables Vol C Tables 4.2.6.8 and 6.1.1.4'
Ce Ce -0.2486 2.6331 'International Tables Vol C Tables 4.2.6.8 and 6.1.1.4'
N N 0.0061 0.0033 'International Tables Vol C Tables 4.2.6.8 and 6.1.1.4'

loop_
_geom_angle_atom_site_label_1
_geom_angle_atom_site_label_2
_geom_angle_atom_site_label_3
_geom_angle
_geom_angle_site_symmetry_3
N2 Ce1 N1 106.08(8) .
N2 Ce1 N5 129.05(7) .
N1 Ce1 N5 108.49(7) .
N2 Ce1 N6 101.16(7) .
N1 Ce1 N6 138.67(7) .
N5 Ce1 N6 75.43(7) .
N3 Ce2 N4 108.69(8) .
N3 Ce2 N5 132.91(7) .
N4 Ce2 N5 111.08(7) .
N3 Ce2 N6 101.74(7) .
N4 Ce2 N6 124.57(7) .
N5 Ce2 N6 75.20(7) .
C7 N1 C1 119.3(2) .
C7 N1 Ce1 98.52(16) .
C1 N1 Ce1 138.12(18) .
C13 N2 C19 119.0(2) .
C13 N2 Ce1 100.48(16) .
C19 N2 Ce1 134.71(18) .
C31 N3 C25 117.2(2) .
C31 N3 Ce2 128.91(17) .
C25 N3 Ce2 113.85(16) .
C37 N4 C43 119.5(2) .
C37 N4 Ce2 138.12(17) .
C43 N4 Ce2 97.61(15) .
C55 N5 C49 119.5(2) .
C55 N5 Ce1 97.44(15) .
C49 N5 Ce1 130.23(16) .
C55 N5 Ce2 99.97(15) .
C49 N5 Ce2 99.98(15) .
Ce1 N5 Ce2 105.41(8) .
C61 N6 C67 115.7(2) .
C61 N6 Ce2 119.14(16) .
C67 N6 Ce2 94.92(15) .
C61 N6 Ce1 93.62(14) .
C67 N6 Ce1 131.57(17) .
Ce2 N6 Ce1 103.45(7) .
C6 C1 C2 117.6(3) .
C6 C1 N1 119.4(2) .
C2 C1 N1 122.9(3) .
C3 C2 C1 120.9(3) .
C4 C3 C2 120.8(3) .
C3 C4 C5 118.9(3) .
C6 C5 C4 120.7(3) .
C5 C6 C1 121.0(3) .
C12 C7 N1 119.1(3) .
C12 C7 C8 117.1(3) .
N1 C7 C8 123.5(3) .
C12 C7 Ce1 84.02(16) .
N1 C7 Ce1 53.09(13) .
C8 C7 Ce1 130.3(2) .
C9 C8 C7 120.8(3) .
C8 C9 C10 120.8(3) .
C11 C10 C9 119.8(3) .
C10 C11 C12 120.0(3) .
C11 C12 C7 121.5(3) .
N2 C13 C18 118.3(2) .
N2 C13 C14 125.0(3) .
C18 C13 C14 116.4(3) .
N2 C13 Ce1 51.78(13) .
C18 C13 Ce1 79.12(15) .
C14 C13 Ce1 138.17(19) .
C15 C14 C13 121.1(3) .
C14 C15 C16 121.4(3) .
C17 C16 C15 118.9(3) .
C16 C17 C18 120.4(3) .
C17 C18 C13 121.7(3) .
C24 C19 C20 117.4(3) .
C24 C19 N2 122.1(3) .
C20 C19 N2 120.3(3) .
C19 C20 C21 120.8(4) .
C22 C21 C20 121.0(4) .
C21 C22 C23 118.8(4) .
C22 C23 C24 120.6(4) .
C19 C24 C23 121.3(4) .
C30 C25 C26 117.7(3) .
C30 C25 N3 119.9(3) .
C26 C25 N3 122.3(3) .
C27 C26 C25 120.7(3) .
C28 C27 C26 120.7(3) .
C29 C28 C27 119.8(3) .
C28 C29 C30 120.3(3) .
C25 C30 C29 120.7(3) .
C32 C31 N3 123.6(3) .
C32 C31 C36 116.9(3) .
N3 C31 C36 119.4(3) .
C33 C32 C31 121.1(3) .
C34 C33 C32 121.0(3) .
C35 C34 C33 118.8(3) .
C34 C35 C36 120.6(3) .
C35 C36 C31 121.4(3) .
C42 C37 C38 116.7(3) .
C42 C37 N4 118.4(2) .
C38 C37 N4 124.8(3) .
C39 C38 C37 121.2(3) .
C40 C39 C38 121.2(3) .
C39 C40 C41 118.2(3) .
C42 C41 C40 120.8(3) .
C41 C42 C37 121.9(3) .
C48 C43 N4 118.0(3) .
C48 C43 C44 117.8(3) .
N4 C43 C44 123.7(3) .
C48 C43 Ce2 84.94(16) .
N4 C43 Ce2 53.81(12) .
C44 C43 Ce2 125.97(19) .
C45 C44 C43 120.2(3) .
C44 C45 C46 121.6(3) .
C47 C46 C45 118.9(3) .
C46 C47 C48 120.5(3) .
C47 C48 C43 120.9(3) .
C54 C49 C50 118.3(3) .
C54 C49 N5 121.6(2) .
C50 C49 N5 119.7(2) .
C51 C50 C49 120.2(3) .
C52 C51 C50 120.8(3) .
C53 C52 C51 119.7(3) .
C52 C53 C54 120.2(3) .
C53 C54 C49 120.8(3) .
C60 C55 C56 117.8(3) .
C60 C55 N5 117.6(2) .
C56 C55 N5 124.5(3) .
C57 C56 C55 119.9(3) .
C56 C57 C58 121.5(3) .
C59 C58 C57 119.7(3) .
C58 C59 C60 119.5(3) .
C55 C60 C59 121.5(3) .
C66 C61 C62 117.9(3) .
C66 C61 N6 118.1(2) .
C62 C61 N6 123.8(2) .
C63 C62 C61 120.6(3) .
C62 C63 C64 121.0(3) .
C65 C64 C63 119.1(3) .
C64 C65 C66 120.7(3) .
C65 C66 C61 120.7(3) .
C68 C67 C72 118.5(3) .
C68 C67 N6 122.4(2) .
C72 C67 N6 119.0(2) .
C69 C68 C67 120.3(3) .
C70 C69 C68 120.6(3) .
C71 C70 C69 120.1(3) .
C70 C71 C72 120.0(3) .
C71 C72 C67 120.5(3) .
C2S C1S C6S 120.3(5) .
C1S C2S C3S 120.8(4) .
C2S C3S C4S 119.3(5) .
C3S C4S C5S 119.9(5) .
C6S C5S C4S 119.6(4) .
C1S C6S C5S 120.2(5) .
C8S C7S C12S 119.6(4) .
C7S C8S C9S 119.6(3) .
C10S C9S C8S 120.2(3) .
C11S C10S C9S 120.3(3) .
C12S C11S C10S 119.2(3) .
C11S C12S C7S 121.0(3) .
C14S C13S C14S 120.3(5) 2_655
C15S C14S C13S 119.7(4) .
C14S C15S C16S 119.8(4) .
C15S C16S C15S 120.6(5) 2_655

loop_
_geom_bond_atom_site_label_1
_geom_bond_atom_site_label_2
_geom_bond_distance
_geom_bond_site_symmetry_2
Ce1 N2 2.354(2) .
Ce1 N1 2.359(2) .
Ce1 N5 2.516(2) .
Ce1 N6 2.583(2) .
Ce2 N3 2.329(2) .
Ce2 N4 2.369(2) .
Ce2 N5 2.557(2) .
Ce2 N6 2.557(2) .
N1 C7 1.403(3) .
N1 C1 1.410(3) .
N2 C13 1.395(3) .
N2 C19 1.415(3) .
N3 C31 1.402(3) .
N3 C25 1.418(3) .
N4 C37 1.404(3) .
N4 C43 1.404(3) .
N5 C55 1.420(3) .
N5 C49 1.423(3) .
N6 C61 1.417(3) .
N6 C67 1.430(3) .
C1 C6 1.391(4) .
C1 C2 1.400(4) .
C2 C3 1.378(4) .
C3 C4 1.378(5) .
C4 C5 1.381(5) .
C5 C6 1.381(4) .
C7 C12 1.397(4) .
C7 C8 1.409(4) .
C8 C9 1.374(4) .
C9 C10 1.388(5) .
C10 C11 1.362(5) .
C11 C12 1.395(4) .
C13 C18 1.403(4) .
C13 C14 1.410(4) .
C14 C15 1.373(4) .
C15 C16 1.386(4) .
C16 C17 1.368(4) .
C17 C18 1.392(4) .
C19 C24 1.374(4) .
C19 C20 1.381(4) .
C20 C21 1.382(5) .
C21 C22 1.360(6) .
C22 C23 1.363(6) .
C23 C24 1.381(5) .
C25 C30 1.393(4) .
C25 C26 1.397(4) .
C26 C27 1.377(4) .
C27 C28 1.377(5) .
C28 C29 1.360(5) .
C29 C30 1.396(4) .
C31 C32 1.394(4) .
C31 C36 1.404(4) .
C32 C33 1.382(4) .
C33 C34 1.379(5) .
C34 C35 1.376(5) .
C35 C36 1.379(4) .
C37 C42 1.384(4) .
C37 C38 1.394(4) .
C38 C39 1.380(4) .
C39 C40 1.373(4) .
C40 C41 1.377(4) .
C41 C42 1.376(4) .
C43 C48 1.398(4) .
C43 C44 1.409(4) .
C44 C45 1.375(4) .
C45 C46 1.384(5) .
C46 C47 1.377(5) .
C47 C48 1.391(4) .
C49 C54 1.392(4) .
C49 C50 1.403(4) .
C50 C51 1.385(4) .
C51 C52 1.379(5) .
C52 C53 1.375(5) .
C53 C54 1.391(4) .
C55 C60 1.395(4) .
C55 C56 1.404(4) .
C56 C57 1.378(4) .
C57 C58 1.380(5) .
C58 C59 1.370(5) .
C59 C60 1.397(4) .
C61 C66 1.396(4) .
C61 C62 1.403(4) .
C62 C63 1.378(4) .
C63 C64 1.387(4) .
C64 C65 1.373(5) .
C65 C66 1.394(4) .
C67 C68 1.393(4) .
C67 C72 1.405(4) .
C68 C69 1.383(4) .
C69 C70 1.379(4) .
C70 C71 1.374(4) .
C71 C72 1.387(4) .
C1S C2S 1.342(6) .
C1S C6S 1.358(6) .
C2S C3S 1.366(6) .
C3S C4S 1.369(6) .
C4S C5S 1.373(7) .
C5S C6S 1.362(6) .
C7S C8S 1.372(5) .
C7S C12S 1.377(5) .
C8S C9S 1.378(5) .
C9S C10S 1.374(5) .
C10S C11S 1.371(5) .
C11S C12S 1.369(5) .
C13S C14S 1.380(5) .
C13S C14S 1.380(5) 2_655
C14S C15S 1.355(5) .
C15S C16S 1.372(4) .
C16S C15S 1.372(4) 2_655
